data_8100207
loop_
_publ_author_name
'Aly, Aref A. M.'
'Walfort, Bernhard'
'Lang, Heinrich'

_publ_section_title
;
Crystal structure of tetrakis(acetonitrile)silver(I) tetrafluoroborate, 
[Ag(C~2~H~3~N)~4~][BF~4~]
;
_journal_issue 4
_journal_name_full 'Zeitschrift f\"ur Kristallographie - New Crystal Structures'
_journal_page_first 489
_journal_page_last 491
_journal_volume 219
_journal_year 2004
_chemical_formula_moiety 'C8 H12 Ag B F4 N4'
_chemical_formula_sum 'C8 H12 Ag B F4 N4'
_chemical_formula_weight 358.90
_space_group_IT_number 33
_symmetry_cell_setting orthorhombic
_symmetry_space_group_name_Hall 'P 2c -2n'
_symmetry_space_group_name_H-M 'P n a 21'
_cell_angle_alpha 90.00
_cell_angle_beta 90.00
_cell_angle_gamma 90.00
_cell_formula_units_Z 12
_cell_length_a 24.249(5)
_cell_length_b 8.608(2)
_cell_length_c 20.640(4)
_cell_measurement_temperature 178(2)
_cell_volume 4307.9(15)
_diffrn_ambient_temperature 178(2)
_exptl_crystal_density_diffrn 1.660
_cod_database_code 8100207

loop_
_symmetry_equiv_pos_as_xyz
'x, y, z'
'-x, -y, z+1/2'
'x+1/2, -y+1/2, z'
'-x+1/2, y+1/2, z+1/2'

loop_
_atom_site_label
_atom_site_type_symbol
_atom_site_fract_x
_atom_site_fract_y
_atom_site_fract_z
_atom_site_U_iso_or_equiv
_atom_site_adp_type
_atom_site_occupancy
_atom_site_symmetry_multiplicity
_atom_site_Wyckoff_symbol
_atom_site_calc_flag
_atom_site_refinement_flags
_atom_site_disorder_assembly
_atom_site_disorder_group
Ag1 Ag 0.038049(10) 0.71676(3) 0.392491(11) 0.04565(6) Uani 1 4 a d . . .
N1 N 0.08566(10) 0.6248(3) 0.48188(12) 0.0452(5) Uani 1 4 a d . . .
C1 C 0.10218(11) 0.5589(3) 0.52482(13) 0.0381(6) Uani 1 4 a d . . .
C2 C 0.12287(15) 0.4736(4) 0.57995(16) 0.0618(9) Uani 1 4 a d . . .
H2A H 0.1325 0.5464 0.6146 0.093 Uiso 1 4 a calc R . .
H2B H 0.1557 0.4146 0.5672 0.093 Uiso 1 4 a calc R . .
H2C H 0.0944 0.4018 0.5955 0.093 Uiso 1 4 a calc R . .
N2 N 0.07628(10) 0.6157(3) 0.30211(11) 0.0475(6) Uani 1 4 a d . . .
C3 C 0.10235(11) 0.5621(3) 0.26230(14) 0.0403(6) Uani 1 4 a d . . .
C4 C 0.13638(16) 0.4953(4) 0.21232(17) 0.0608(9) Uani 1 4 a d . . .
H4A H 0.1696 0.5586 0.2068 0.091 Uiso 1 4 a calc R . .
H4B H 0.1158 0.4924 0.1715 0.091 Uiso 1 4 a calc R . .
H4C H 0.1469 0.3895 0.2247 0.091 Uiso 1 4 a calc R . .
N3 N -0.04936(10) 0.6267(3) 0.40668(11) 0.0541(7) Uani 1 4 a d . . .
C5 C -0.08977(12) 0.5648(3) 0.41855(14) 0.0447(6) Uani 1 4 a d . . .
C6 C -0.14079(16) 0.4866(4) 0.4340(2) 0.0657(10) Uani 1 4 a d . . .
H6A H -0.1416 0.4621 0.4804 0.098 Uiso 1 4 a calc R . .
H6B H -0.1434 0.3903 0.4089 0.098 Uiso 1 4 a calc R . .
H6C H -0.1719 0.5544 0.4232 0.098 Uiso 1 4 a calc R . .
N4 N 0.04071(12) 0.9772(3) 0.40077(15) 0.0571(7) Uani 1 4 a d . . .
C7 C 0.04047(12) 1.1082(4) 0.40550(14) 0.0447(8) Uani 1 4 a d . . .
C8 C 0.03966(15) 1.2758(4) 0.41066(17) 0.0547(11) Uani 1 4 a d . . .
H8A H 0.0773 1.3142 0.4172 0.082 Uiso 1 4 a calc R . .
H8B H 0.0166 1.3065 0.4475 0.082 Uiso 1 4 a calc R . .
H8C H 0.0245 1.3204 0.3707 0.082 Uiso 1 4 a calc R . .
Ag2 Ag 0.216343(9) 0.30482(3) 0.078451(13) 0.04908(6) Uani 1 4 a d . . .
N5 N 0.25588(13) 0.2036(3) 0.16644(15) 0.0594(7) Uani 1 4 a d . . .
C9 C 0.27614(13) 0.1789(4) 0.21466(17) 0.0489(8) Uani 1 4 a d . . .
C10 C 0.30232(15) 0.1463(5) 0.27557(17) 0.0677(10) Uani 1 4 a d . . .
H10A H 0.2809 0.0679 0.2991 0.102 Uiso 1 4 a calc R . .
H10B H 0.3043 0.2417 0.3014 0.102 Uiso 1 4 a calc R . .
H10C H 0.3397 0.1070 0.2678 0.102 Uiso 1 4 a calc R . .
N6 N 0.25620(12) 0.2126(3) -0.01288(15) 0.0586(7) Uani 1 4 a d . . .
C11 C 0.27550(12) 0.1944(4) -0.06140(15) 0.0446(7) Uani 1 4 a d . . .
C12 C 0.29968(15) 0.1705(6) -0.12421(16) 0.0664(10) Uani 1 4 a d . . .
H12A H 0.3187 0.0700 -0.1250 0.100 Uiso 1 4 a calc R . .
H12B H 0.3262 0.2537 -0.1332 0.100 Uiso 1 4 a calc R . .
H12C H 0.2707 0.1716 -0.1573 0.100 Uiso 1 4 a calc R . .
N7 N 0.21549(9) 0.5655(3) 0.07676(15) 0.0456(5) Uani 1 4 a d . . .
C13 C 0.21420(10) 0.6969(3) 0.07550(18) 0.0369(5) Uani 1 4 a d . . .
C14 C 0.21323(13) 0.8650(3) 0.0752(2) 0.0514(7) Uani 1 4 a d . . .
H14A H 0.1753 0.9013 0.0816 0.077 Uiso 1 4 a calc R . .
H14B H 0.2271 0.9032 0.0335 0.077 Uiso 1 4 a calc R . .
H14C H 0.2366 0.9044 0.1102 0.077 Uiso 1 4 a calc R . .
N8 N 0.12694(9) 0.2181(3) 0.07409(15) 0.0548(6) Uani 1 4 a d . . .
C15 C 0.08123(11) 0.2020(3) 0.07031(14) 0.0451(6) Uani 1 4 a d . . .
C16 C 0.02213(12) 0.1807(5) 0.06473(18) 0.0666(10) Uani 1 4 a d . . .
H16A H 0.0036 0.2813 0.0694 0.100 Uiso 1 4 a calc R . .
H16B H 0.0094 0.1100 0.0988 0.100 Uiso 1 4 a calc R . .
H16C H 0.0134 0.1365 0.0222 0.100 Uiso 1 4 a calc R . .
Ag3 Ag 0.456291(9) 0.25321(3) 0.239765(16) 0.04794(6) Uani 1 4 a d . . .
N9 N 0.41758(10) 0.3587(3) 0.33137(12) 0.0511(6) Uani 1 4 a d . . .
C17 C 0.39225(11) 0.4277(3) 0.36707(14) 0.0424(6) Uani 1 4 a d . . .
C18 C 0.35890(17) 0.5174(4) 0.41126(17) 0.0603(9) Uani 1 4 a d . . .
H18A H 0.3512 0.6194 0.3922 0.091 Uiso 1 4 a calc R . .
H18B H 0.3788 0.5309 0.4522 0.091 Uiso 1 4 a calc R . .
H18C H 0.3241 0.4627 0.4194 0.091 Uiso 1 4 a calc R . .
N10 N 0.45044(10) -0.0051(3) 0.23706(16) 0.0550(6) Uani 1 4 a d . . .
C19 C 0.45167(10) -0.1375(3) 0.23563(19) 0.0419(6) Uani 1 4 a d . . .
C20 C 0.45363(13) -0.3046(3) 0.2341(2) 0.0503(7) Uani 1 4 a d . . .
H20A H 0.4710 -0.3388 0.1936 0.075 Uiso 1 4 a calc R . .
H20B H 0.4161 -0.3462 0.2365 0.075 Uiso 1 4 a calc R . .
H20C H 0.4751 -0.3426 0.2710 0.075 Uiso 1 4 a calc R . .
N11 N 0.54332(9) 0.3526(3) 0.23700(14) 0.0499(5) Uani 1 4 a d . . .
C21 C 0.58346(10) 0.4167(3) 0.24025(14) 0.0409(5) Uani 1 4 a d . . .
C22 C 0.63575(12) 0.5014(4) 0.24525(19) 0.0556(8) Uani 1 4 a d . . .
H22A H 0.6297 0.6110 0.2347 0.083 Uiso 1 4 a calc R . .
H22B H 0.6625 0.4568 0.2149 0.083 Uiso 1 4 a calc R . .
H22C H 0.6500 0.4928 0.2895 0.083 Uiso 1 4 a calc R . .
N12 N 0.40458(10) 0.3496(3) 0.15546(12) 0.0464(5) Uani 1 4 a d . . .
C23 C 0.38494(10) 0.4184(3) 0.11450(14) 0.0391(6) Uani 1 4 a d . . .
C24 C 0.36151(14) 0.5072(4) 0.0618(2) 0.0658(10) Uani 1 4 a d . . .
H24A H 0.3899 0.5749 0.0432 0.099 Uiso 1 4 a calc R . .
H24B H 0.3310 0.5707 0.0781 0.099 Uiso 1 4 a calc R . .
H24C H 0.3478 0.4362 0.0283 0.099 Uiso 1 4 a calc R . .
B1 B 0.20635(14) 0.2162(4) 0.7352(2) 0.0453(8) Uani 1 4 a d . . .
F1 F 0.17885(11) 0.2635(3) 0.79181(12) 0.0821(7) Uani 1 4 a d . . .
F2 F 0.21123(12) 0.0594(3) 0.7388(2) 0.1150(11) Uani 1 4 a d . . .
F3 F 0.17523(11) 0.2592(4) 0.68270(12) 0.0927(9) Uani 1 4 a d . . .
F4 F 0.25681(8) 0.2827(3) 0.73189(11) 0.0706(6) Uani 1 4 a d . . .
B2 B 0.29957(18) 0.7214(5) 0.90881(18) 0.0451(9) Uani 1 4 a d . . .
F5 F 0.29691(14) 0.5648(3) 0.90699(15) 0.1057(10) Uani 1 4 a d . . .
F6 F 0.24614(10) 0.7797(3) 0.91502(11) 0.0839(8) Uani 1 4 a d . . .
F7 F 0.32246(12) 0.7769(3) 0.85254(12) 0.0810(7) Uani 1 4 a d . . .
F8 F 0.32919(11) 0.7723(3) 0.96194(12) 0.0814(7) Uani 1 4 a d . . .
B3 B 0.54400(16) 0.7590(5) 0.0720(3) 0.0572(12) Uani 1 4 a d . . .
F9 F 0.57000(12) 0.7038(4) 0.12816(14) 0.0938(8) Uani 1 4 a d . . .
F10 F 0.49023(9) 0.7117(3) 0.07341(15) 0.0939(7) Uani 1 4 a d . . .
F11 F 0.57101(12) 0.6954(4) 0.02027(14) 0.1033(9) Uani 1 4 a d . . .
F12 F 0.54810(14) 0.9140(3) 0.0709(2) 0.1313(11) Uani 1 4 a d . . .

loop_
_atom_site_aniso_label
_atom_site_aniso_U_11
_atom_site_aniso_U_22
_atom_site_aniso_U_33
_atom_site_aniso_U_23
_atom_site_aniso_U_13
_atom_site_aniso_U_12
Ag1 0.05104(12) 0.04445(10) 0.04147(12) 0.00112(11) 0.00352(10) 0.00755(9)
N1 0.0497(12) 0.0471(13) 0.0390(12) 0.0006(11) -0.0048(10) 0.0070(11)
C1 0.0400(13) 0.0366(14) 0.0377(14) -0.0048(11) 0.0018(11) 0.0027(11)
C2 0.091(2) 0.0556(19) 0.0386(16) 0.0035(16) -0.0122(19) 0.0171(16)
N2 0.0438(12) 0.0590(15) 0.0398(13) -0.0075(11) 0.0002(10) -0.0005(11)
C3 0.0422(13) 0.0420(14) 0.0366(13) -0.0026(11) 0.0009(11) -0.0076(11)
C4 0.070(2) 0.059(2) 0.0530(19) -0.0132(16) 0.0209(16) -0.0018(17)
N3 0.0438(13) 0.0677(17) 0.0509(17) -0.0005(12) 0.0037(10) 0.0020(12)
C5 0.0476(16) 0.0474(16) 0.0391(13) -0.0068(11) -0.0011(12) 0.0061(13)
C6 0.059(2) 0.060(2) 0.079(2) -0.0118(18) 0.0137(18) -0.0120(17)
N4 0.0728(18) 0.0419(14) 0.0567(17) 0.0049(13) -0.0050(13) 0.0046(12)
C7 0.0491(16) 0.0431(16) 0.042(2) 0.0010(12) -0.0046(11) 0.0028(12)
C8 0.064(2) 0.0379(15) 0.062(3) -0.0096(13) -0.0017(15) -0.0016(14)
Ag2 0.05458(12) 0.03977(12) 0.05288(13) -0.00086(10) 0.00977(10) 0.00036(9)
N5 0.0711(19) 0.0511(16) 0.0560(16) 0.0017(12) -0.0081(14) -0.0049(13)
C9 0.0390(15) 0.0491(18) 0.058(2) -0.0123(14) 0.0056(13) -0.0106(13)
C10 0.0513(18) 0.102(3) 0.0495(18) -0.0144(19) -0.0067(15) -0.0075(19)
N6 0.0666(18) 0.0507(16) 0.0585(16) -0.0061(12) 0.0235(14) -0.0030(13)
C11 0.0409(15) 0.0494(17) 0.0436(16) 0.0020(13) 0.0080(12) 0.0044(13)
C12 0.0565(19) 0.103(3) 0.0397(17) 0.0074(17) 0.0092(14) 0.0152(19)
N7 0.0566(12) 0.0350(13) 0.0454(12) -0.0019(12) 0.0020(11) -0.0010(9)
C13 0.0394(11) 0.0377(15) 0.0334(13) -0.0042(12) -0.0025(11) 0.0007(10)
C14 0.0677(16) 0.0356(14) 0.0509(17) 0.0010(17) -0.0060(15) -0.0003(12)
N8 0.0465(13) 0.0530(14) 0.0648(16) -0.0044(13) 0.0054(14) -0.0030(10)
C15 0.0453(14) 0.0508(15) 0.0393(14) 0.0025(13) 0.0059(13) 0.0054(11)
C16 0.0403(14) 0.106(3) 0.054(2) 0.015(2) -0.0045(15) 0.0039(16)
Ag3 0.05265(12) 0.03939(11) 0.05178(14) -0.00149(10) 0.00329(13) -0.00260(9)
N9 0.0490(13) 0.0591(15) 0.0453(13) -0.0079(12) 0.0051(11) -0.0022(12)
C17 0.0435(14) 0.0438(15) 0.0398(14) -0.0006(12) -0.0003(12) -0.0113(12)
C18 0.071(2) 0.0527(18) 0.057(2) -0.0108(14) 0.0182(17) -0.0076(16)
N10 0.0618(15) 0.0376(13) 0.0656(16) -0.0005(15) -0.0129(14) -0.0003(11)
C19 0.0405(12) 0.0381(15) 0.0471(15) 0.0037(15) -0.0106(12) -0.0003(11)
C20 0.0585(17) 0.0312(14) 0.0611(19) -0.0020(17) -0.0032(15) -0.0017(12)
N11 0.0429(12) 0.0546(13) 0.0520(13) -0.0031(13) 0.0030(11) -0.0023(10)
C21 0.0412(13) 0.0398(12) 0.0418(14) -0.0031(12) 0.0010(12) 0.0050(10)
C22 0.0404(14) 0.0538(17) 0.073(2) 0.0031(16) -0.0039(16) -0.0060(12)
N12 0.0446(12) 0.0447(13) 0.0498(14) -0.0020(11) -0.0004(10) 0.0028(10)
C23 0.0297(12) 0.0347(13) 0.0528(16) -0.0056(12) 0.0017(11) 0.0009(10)
C24 0.0610(18) 0.057(2) 0.079(3) 0.0064(18) -0.0149(18) 0.0100(15)
B1 0.0437(17) 0.052(2) 0.0397(17) -0.0017(19) -0.0082(16) -0.0022(14)
F1 0.0804(17) 0.110(2) 0.0557(13) 0.0043(12) 0.0180(12) 0.0045(13)
F2 0.138(2) 0.0586(14) 0.148(3) 0.0093(19) -0.001(2) -0.0037(14)
F3 0.0602(14) 0.162(3) 0.0557(13) 0.0306(14) -0.0162(10) 0.0091(14)
F4 0.0541(11) 0.1022(16) 0.0556(11) 0.0067(11) 0.0012(10) -0.0235(10)
B2 0.0459(19) 0.0437(18) 0.046(2) -0.0039(14) -0.0003(14) -0.0028(15)
F5 0.158(3) 0.0447(12) 0.115(2) -0.0032(14) -0.0064(18) 0.0011(14)
F6 0.0608(14) 0.120(2) 0.0705(15) -0.0138(12) -0.0006(11) 0.0220(13)
F7 0.0901(18) 0.0946(17) 0.0584(13) 0.0083(11) 0.0156(12) -0.0020(13)
F8 0.0819(16) 0.1035(18) 0.0589(13) -0.0095(12) -0.0223(11) -0.0171(13)
B3 0.062(2) 0.061(3) 0.049(2) 0.008(2) 0.006(2) 0.0011(16)
F9 0.0854(18) 0.123(2) 0.0728(16) 0.0219(14) -0.0203(13) 0.0009(15)
F10 0.0559(12) 0.138(2) 0.0881(16) 0.0019(17) 0.0004(14) -0.0074(11)
F11 0.0869(19) 0.144(3) 0.0787(17) -0.0164(16) 0.0222(14) 0.0147(17)
F12 0.180(3) 0.0642(18) 0.150(3) 0.009(2) -0.004(3) 0.0042(16)

loop_
_geom_bond_atom_site_label_1
_geom_bond_atom_site_label_2
_geom_bond_distance
_geom_bond_site_symmetry_2
_geom_bond_publ_flag
Ag1 N4 2.249(3) . ?
Ag1 N2 2.257(2) . ?
Ag1 N3 2.276(3) . ?
Ag1 N1 2.316(2) . ?
N1 C1 1.125(3) . ?
C1 C2 1.445(4) . ?
N2 C3 1.135(4) . ?
C3 C4 1.441(4) . ?
N3 C5 1.142(4) . ?
C5 C6 1.444(4) . ?
N4 C7 1.131(4) . ?
C7 C8 1.447(4) . ?
Ag2 N5 2.231(3) . ?
Ag2 N7 2.244(2) . ?
Ag2 N6 2.262(3) . ?
Ag2 N8 2.295(2) . ?
N5 C9 1.130(4) . ?
C9 C10 1.436(5) . ?
N6 C11 1.117(4) . ?
C11 C12 1.438(4) . ?
N7 C13 1.131(3) . ?
C13 C14 1.448(4) . ?
N8 C15 1.120(3) . ?
C15 C16 1.449(4) . ?
Ag3 N10 2.229(3) . ?
Ag3 N11 2.278(2) . ?
Ag3 N9 2.298(3) . ?
Ag3 N12 2.300(3) . ?
N9 C17 1.128(4) . ?
C17 C18 1.443(4) . ?
N10 C19 1.141(4) . ?
C19 C20 1.439(4) . ?
N11 C21 1.121(3) . ?
C21 C22 1.466(4) . ?
N12 C23 1.137(4) . ?
C23 C24 1.446(4) . ?
B1 F4 1.353(4) . ?
B1 F2 1.357(5) . ?
B1 F3 1.371(5) . ?
B1 F1 1.406(5) . ?
B2 F5 1.350(5) . ?
B2 F7 1.373(4) . ?
B2 F8 1.382(4) . ?
B2 F6 1.395(5) . ?
B3 F12 1.338(5) . ?
B3 F10 1.366(4) . ?
B3 F11 1.367(6) . ?
B3 F9 1.402(6) . ?
